data_2230932
loop_
_publ_author_name
'Jamjah, Roghayieh'
'Nekoomanesh, Mehdi'
'Pourjafar, Tayebeh'
'Zohuri, Gholam Hossein'
'Afshartaromi, Faramarz'
'Notash, Behrouz'

_publ_section_title
;
 2-<i>tert</i>-Butyl-6-(cyclohexyliminomethyl)-4-methoxyphenol
;
_journal_coeditor_code XU5239
_journal_issue 7
_journal_name_full 'Acta Crystallographica Section E'
_journal_page_first o1775
_journal_page_last o1776
_journal_paper_doi 10.1107/S1600536811023385
_journal_volume 67
_journal_year 2011
_chemical_formula_iupac 'C18 H27 N O2'
_chemical_formula_moiety 'C18 H27 N O2'
_chemical_formula_sum 'C18 H27 N O2'
_chemical_formula_weight 289.41
_chemical_name_systematic
;
2-<i>tert</i>-Butyl-6-(cyclohexyliminomethyl)-4-methoxyphenol
;
_space_group_IT_number 2
_symmetry_cell_setting triclinic
_symmetry_space_group_name_Hall '-P 1'
_symmetry_space_group_name_H-M 'P -1'
_atom_sites_solution_hydrogens geom
_atom_sites_solution_primary direct
_atom_sites_solution_secondary difmap
_audit_creation_method SHELXL-97
_cell_angle_alpha 111.37(3)
_cell_angle_beta 108.31(3)
_cell_angle_gamma 92.46(3)
_cell_formula_units_Z 4
_cell_length_a 10.388(2)
_cell_length_b 13.325(3)
_cell_length_c 13.766(3)
_cell_measurement_reflns_used 8861
_cell_measurement_temperature 120(2)
_cell_measurement_theta_max 29.20
_cell_measurement_theta_min 2.18
_cell_volume 1657.7(8)
_computing_cell_refinement 'X-AREA (Stoe & Cie, 2005)'
_computing_data_collection 'X-AREA (Stoe & Cie, 2005)'
_computing_data_reduction 'X-AREA (Stoe & Cie, 2005)'
_computing_molecular_graphics 'ORTEP-3 for Windows (Farrugia, 1997)'
_computing_publication_material 'WinGX (Farrugia, 1999)'
_computing_structure_refinement 'SHELXL97 (Sheldrick, 2008)'
_computing_structure_solution 'SHELXS97 (Sheldrick, 2008)'
_diffrn_ambient_temperature 120(2)
_diffrn_measured_fraction_theta_full 0.985
_diffrn_measured_fraction_theta_max 0.985
_diffrn_measurement_device_type 'Stoe IPDS II'
_diffrn_measurement_method 'rotation method'
_diffrn_radiation_monochromator graphite
_diffrn_radiation_source 'fine-focus sealed tube'
_diffrn_radiation_type MoK\a
_diffrn_radiation_wavelength 0.71073
_diffrn_reflns_av_R_equivalents 0.0950
_diffrn_reflns_av_sigmaI/netI 0.0737
_diffrn_reflns_limit_h_max 14
_diffrn_reflns_limit_h_min -14
_diffrn_reflns_limit_k_max 18
_diffrn_reflns_limit_k_min -18
_diffrn_reflns_limit_l_max 17
_diffrn_reflns_limit_l_min -18
_diffrn_reflns_number 18474
_diffrn_reflns_theta_full 29.20
_diffrn_reflns_theta_max 29.20
_diffrn_reflns_theta_min 2.18
_exptl_absorpt_coefficient_mu 0.074
_exptl_absorpt_correction_type none
_exptl_crystal_colour yellow
_exptl_crystal_density_diffrn 1.160
_exptl_crystal_density_method 'not measured'
_exptl_crystal_description block
_exptl_crystal_F_000 632
_exptl_crystal_size_max 0.45
_exptl_crystal_size_mid 0.45
_exptl_crystal_size_min 0.30
_refine_diff_density_max 0.590
_refine_diff_density_min -0.513
_refine_ls_extinction_method none
_refine_ls_goodness_of_fit_ref 1.085
_refine_ls_hydrogen_treatment mixed
_refine_ls_matrix_type full
_refine_ls_number_parameters 395
_refine_ls_number_reflns 8861
_refine_ls_number_restraints 0
_refine_ls_restrained_S_all 1.085
_refine_ls_R_factor_all 0.0812
_refine_ls_R_factor_gt 0.0587
_refine_ls_shift/su_max 0.000
_refine_ls_shift/su_mean 0.000
_refine_ls_structure_factor_coef Fsqd
_refine_ls_weighting_details 'calc w=1/[\s^2^(Fo^2^)+(0.1285P)^2^+0.3083P] where P=(Fo^2^+2Fc^2^)/3'
_refine_ls_weighting_scheme calc
_refine_ls_wR_factor_gt 0.1702
_refine_ls_wR_factor_ref 0.2087
_reflns_number_gt 6731
_reflns_number_total 8861
_reflns_threshold_expression I>2sigma(I)
_cod_data_source_file xu5239.cif
_cod_data_source_block I
_cod_original_cell_volume 1657.8(8)
_cod_database_code 2230932
_cod_database_fobs_code 2230932

loop_
_symmetry_equiv_pos_as_xyz
'x, y, z'
'-x, -y, -z'

loop_
_atom_site_type_symbol
_atom_site_label
_atom_site_fract_x
_atom_site_fract_y
_atom_site_fract_z
_atom_site_U_iso_or_equiv
_atom_site_adp_type
_atom_site_calc_flag
_atom_site_refinement_flags
_atom_site_occupancy
_atom_site_symmetry_multiplicity
_atom_site_disorder_assembly
_atom_site_disorder_group
C C16 0.5193(2) 0.86759(17) 0.75550(16) 0.0300(4) Uani d . 1 1 . .
H H16A 0.6094 0.8661 0.8040 0.036 Uiso calc R 1 1 . .
H H16B 0.4585 0.8812 0.7980 0.036 Uiso calc R 1 1 . .
C C15 0.5309(2) 0.95981(16) 0.71639(17) 0.0299(4) Uani d . 1 1 . .
H H15A 0.5737 1.0281 0.7808 0.036 Uiso calc R 1 1 . .
H H15B 0.4393 0.9677 0.6764 0.036 Uiso calc R 1 1 . .
C C22 0.0841(2) 0.92025(15) 0.75356(17) 0.0331(4) Uani d . 1 1 . .
H H22A 0.0078 0.8755 0.6875 0.050 Uiso calc R 1 1 . .
H H22B 0.1657 0.9235 0.7354 0.050 Uiso calc R 1 1 . .
H H22C 0.0647 0.9928 0.7831 0.050 Uiso calc R 1 1 . .
C C23 -0.02620(19) 0.86686(15) 0.86736(18) 0.0288(4) Uani d . 1 1 . .
H H23A -0.0458 0.9396 0.8948 0.043 Uiso calc R 1 1 . .
H H23B -0.0145 0.8374 0.9230 0.043 Uiso calc R 1 1 . .
H H23C -0.1013 0.8213 0.8008 0.043 Uiso calc R 1 1 . .
C C9 0.5171(2) 0.77887(18) -0.01564(17) 0.0305(4) Uani d . 1 1 . .
H H9A 0.4676 0.7175 -0.0137 0.046 Uiso calc R 1 1 . .
H H9B 0.4935 0.7714 -0.0915 0.046 Uiso calc R 1 1 . .
H H9C 0.4929 0.8453 0.0267 0.046 Uiso calc R 1 1 . .
C C24 0.22712(19) 0.94703(14) 0.94596(15) 0.0252(4) Uani d . 1 1 . .
H H24A 0.3098 0.9478 0.9288 0.038 Uiso calc R 1 1 . .
H H24B 0.2397 0.9210 1.0042 0.038 Uiso calc R 1 1 . .
H H24C 0.2070 1.0198 0.9702 0.038 Uiso calc R 1 1 . .
C C34 0.3333(2) 0.47319(16) 1.27358(16) 0.0276(4) Uani d . 1 1 . .
H H34A 0.3090 0.5397 1.3176 0.033 Uiso calc R 1 1 . .
H H34B 0.3644 0.4326 1.3199 0.033 Uiso calc R 1 1 . .
C C17 0.4637(2) 0.75723(16) 0.65698(17) 0.0282(4) Uani d . 1 1 . .
H H17A 0.3696 0.7558 0.6131 0.034 Uiso calc R 1 1 . .
H H17B 0.4631 0.6997 0.6843 0.034 Uiso calc R 1 1 . .
C C21 0.10645(18) 0.87064(13) 0.84100(14) 0.0211(3) Uani d . 1 1 . .
C C35 0.2062(2) 0.40417(15) 1.17212(16) 0.0258(4) Uani d . 1 1 . .
H H35A 0.1321 0.3905 1.1969 0.031 Uiso calc R 1 1 . .
H H35B 0.2277 0.3341 1.1328 0.031 Uiso calc R 1 1 . .
C C33 0.44981(19) 0.50278(16) 1.23801(16) 0.0267(4) Uani d . 1 1 . .
H H33A 0.5266 0.5506 1.3035 0.032 Uiso calc R 1 1 . .
H H33B 0.4815 0.4367 1.2016 0.032 Uiso calc R 1 1 . .
C C14 0.6155(2) 0.93769(14) 0.64054(16) 0.0252(4) Uani d . 1 1 . .
H H14A 0.7104 0.9396 0.6834 0.030 Uiso calc R 1 1 . .
H H14B 0.6144 0.9950 0.6127 0.030 Uiso calc R 1 1 . .
C C18 0.55131(19) 0.73550(14) 0.58295(15) 0.0229(3) Uani d . 1 1 . .
H H18A 0.6434 0.7303 0.6249 0.028 Uiso calc R 1 1 . .
H H18B 0.5113 0.6662 0.5194 0.028 Uiso calc R 1 1 . .
C C5 1.10265(18) 0.69749(15) 0.36589(16) 0.0242(3) Uani d . 1 1 . .
H H5A 1.0633 0.6314 0.2998 0.036 Uiso calc R 1 1 . .
H H5B 1.0630 0.6974 0.4201 0.036 Uiso calc R 1 1 . .
H H5C 1.2005 0.7016 0.3960 0.036 Uiso calc R 1 1 . .
C C4 1.13992(17) 0.79552(14) 0.25165(15) 0.0231(3) Uani d . 1 1 . .
H H4A 1.1003 0.7297 0.1853 0.035 Uiso calc R 1 1 . .
H H4B 1.2372 0.7980 0.2832 0.035 Uiso calc R 1 1 . .
H H4C 1.1244 0.8580 0.2333 0.035 Uiso calc R 1 1 . .
C C32 0.40216(18) 0.55994(14) 1.15850(15) 0.0231(3) Uani d . 1 1 . .
H H32A 0.4763 0.5732 1.1336 0.028 Uiso calc R 1 1 . .
H H32B 0.3815 0.6303 1.1981 0.028 Uiso calc R 1 1 . .
C C6 1.13788(18) 0.90406(15) 0.44140(15) 0.0245(4) Uani d . 1 1 . .
H H6A 1.2357 0.9078 0.4705 0.037 Uiso calc R 1 1 . .
H H6B 1.0997 0.9055 0.4969 0.037 Uiso calc R 1 1 . .
H H6C 1.1188 0.9656 0.4221 0.037 Uiso calc R 1 1 . .
C C36 0.15883(17) 0.46204(14) 1.09267(15) 0.0220(3) Uani d . 1 1 . .
H H36A 0.0821 0.4143 1.0271 0.026 Uiso calc R 1 1 . .
H H36B 0.1269 0.5279 1.1293 0.026 Uiso calc R 1 1 . .
C C13 0.55966(17) 0.82658(14) 0.54196(14) 0.0197(3) Uani d . 1 1 . .
H H13 0.4673 0.8274 0.4944 0.024 Uiso calc R 1 1 . .
C C31 0.27464(17) 0.49260(13) 1.05690(13) 0.0187(3) Uani d . 1 1 . .
H H31 0.2986 0.4256 1.0114 0.022 Uiso calc R 1 1 . .
C C12 0.60610(16) 0.80873(13) 0.37989(13) 0.0175(3) Uani d . 1 1 . .
H H12 0.5148 0.8157 0.3509 0.021 Uiso calc R 1 1 . .
C C2 0.91611(15) 0.79247(12) 0.28903(13) 0.0157(3) Uani d . 1 1 . .
C C20 0.13799(16) 0.75429(12) 0.79790(14) 0.0176(3) Uani d . 1 1 . .
C C3 1.07256(16) 0.79689(13) 0.33652(14) 0.0180(3) Uani d . 1 1 . .
C C28 0.18954(16) 0.53761(13) 0.71137(13) 0.0175(3) Uani d . 1 1 . .
H H28 0.2065 0.4667 0.6831 0.021 Uiso calc R 1 1 . .
C C8 0.70950(16) 0.78842(12) 0.13850(13) 0.0165(3) Uani d . 1 1 . .
C C7 0.85104(16) 0.78786(12) 0.18216(13) 0.0164(3) Uani d . 1 1 . .
H H7 0.9035 0.7843 0.1376 0.020 Uiso calc R 1 1 . .
C C19 0.16492(16) 0.69245(12) 0.86441(13) 0.0168(3) Uani d . 1 1 . .
C C25 0.13920(17) 0.70439(13) 0.69027(14) 0.0198(3) Uani d . 1 1 . .
H H25 0.1234 0.7440 0.6456 0.024 Uiso calc R 1 1 . .
C C26 0.16305(17) 0.59721(13) 0.64589(13) 0.0184(3) Uani d . 1 1 . .
C C30 0.22574(16) 0.52199(13) 0.89036(14) 0.0180(3) Uani d . 1 1 . .
H H30 0.2456 0.4525 0.8597 0.022 Uiso calc R 1 1 . .
C C29 0.19070(16) 0.58498(12) 0.82116(13) 0.0166(3) Uani d . 1 1 . .
C C10 0.63036(16) 0.79534(12) 0.20365(13) 0.0172(3) Uani d . 1 1 . .
H H10 0.5371 0.7979 0.1764 0.021 Uiso calc R 1 1 . .
C C11 0.69178(16) 0.79842(12) 0.31176(13) 0.0165(3) Uani d . 1 1 . .
C C1 0.83340(15) 0.79518(12) 0.35442(13) 0.0159(3) Uani d . 1 1 . .
O O2 0.66130(12) 0.78253(10) 0.03121(10) 0.0212(3) Uani d . 1 1 . .
O O3 0.16646(14) 0.73745(10) 0.97098(10) 0.0220(3) Uani d . 1 1 . .
O O1 0.89028(12) 0.79569(10) 0.45748(10) 0.0209(3) Uani d . 1 1 . .
O O4 0.15796(14) 0.56103(10) 0.53771(10) 0.0244(3) Uani d . 1 1 . .
N N2 0.23021(15) 0.55850(11) 0.99129(12) 0.0199(3) Uani d . 1 1 . .
N N1 0.65112(14) 0.80861(12) 0.47775(12) 0.0195(3) Uani d . 1 1 . .
C C27 0.1861(2) 0.45401(15) 0.49089(15) 0.0269(4) Uani d . 1 1 . .
H H27A 0.2804 0.4526 0.5289 0.040 Uiso calc R 1 1 . .
H H27B 0.1701 0.4344 0.4132 0.040 Uiso calc R 1 1 . .
H H27C 0.1266 0.4028 0.4990 0.040 Uiso calc R 1 1 . .
H H2 0.189(3) 0.684(3) 0.995(3) 0.055(9) Uiso d . 1 1 . .
H H1 0.824(3) 0.806(2) 0.485(2) 0.042(7) Uiso d . 1 1 . .

loop_
_atom_site_aniso_label
_atom_site_aniso_U_11
_atom_site_aniso_U_22
_atom_site_aniso_U_33
_atom_site_aniso_U_12
_atom_site_aniso_U_13
_atom_site_aniso_U_23
C16 0.0371(10) 0.0400(10) 0.0257(9) 0.0166(8) 0.0208(8) 0.0178(8)
C15 0.0407(11) 0.0292(9) 0.0264(9) 0.0154(8) 0.0195(8) 0.0109(7)
C22 0.0500(12) 0.0195(8) 0.0288(9) 0.0098(8) 0.0078(8) 0.0134(7)
C23 0.0243(8) 0.0204(8) 0.0370(10) 0.0088(6) 0.0076(7) 0.0086(7)
C9 0.0233(9) 0.0467(11) 0.0256(9) 0.0104(8) 0.0059(7) 0.0208(8)
C24 0.0262(8) 0.0179(7) 0.0251(8) 0.0022(6) 0.0044(7) 0.0059(6)
C34 0.0337(9) 0.0342(9) 0.0250(9) 0.0167(8) 0.0136(7) 0.0188(8)
C17 0.0282(9) 0.0335(9) 0.0332(10) 0.0061(7) 0.0178(8) 0.0186(8)
C21 0.0248(8) 0.0148(7) 0.0202(8) 0.0044(6) 0.0040(6) 0.0063(6)
C35 0.0285(9) 0.0285(8) 0.0302(9) 0.0068(7) 0.0149(7) 0.0184(7)
C33 0.0214(8) 0.0331(9) 0.0257(9) 0.0088(7) 0.0038(7) 0.0152(7)
C14 0.0312(9) 0.0206(7) 0.0274(9) 0.0050(6) 0.0153(7) 0.0093(7)
C18 0.0258(8) 0.0201(7) 0.0259(8) 0.0044(6) 0.0141(7) 0.0082(6)
C5 0.0206(8) 0.0254(8) 0.0324(9) 0.0113(6) 0.0111(7) 0.0157(7)
C4 0.0168(7) 0.0261(8) 0.0281(9) 0.0048(6) 0.0106(6) 0.0101(7)
C32 0.0199(8) 0.0242(8) 0.0255(8) 0.0023(6) 0.0056(6) 0.0124(7)
C6 0.0172(7) 0.0251(8) 0.0245(8) 0.0007(6) 0.0053(6) 0.0047(7)
C36 0.0190(7) 0.0246(8) 0.0221(8) 0.0013(6) 0.0043(6) 0.0118(6)
C13 0.0175(7) 0.0255(8) 0.0209(8) 0.0067(6) 0.0111(6) 0.0104(6)
C31 0.0232(7) 0.0167(7) 0.0177(7) 0.0060(6) 0.0069(6) 0.0083(6)
C12 0.0157(7) 0.0184(7) 0.0193(7) 0.0037(5) 0.0073(6) 0.0073(6)
C2 0.0143(6) 0.0136(6) 0.0196(7) 0.0027(5) 0.0068(6) 0.0063(5)
C20 0.0163(7) 0.0160(7) 0.0203(7) 0.0028(5) 0.0046(6) 0.0086(6)
C3 0.0137(7) 0.0174(7) 0.0233(8) 0.0041(5) 0.0075(6) 0.0076(6)
C28 0.0168(7) 0.0165(7) 0.0190(7) 0.0032(5) 0.0068(6) 0.0063(6)
C8 0.0195(7) 0.0151(6) 0.0167(7) 0.0038(5) 0.0063(6) 0.0083(5)
C7 0.0186(7) 0.0136(6) 0.0193(7) 0.0036(5) 0.0095(6) 0.0067(5)
C19 0.0160(7) 0.0171(7) 0.0166(7) 0.0026(5) 0.0053(5) 0.0063(6)
C25 0.0215(7) 0.0186(7) 0.0200(8) 0.0021(6) 0.0055(6) 0.0103(6)
C26 0.0196(7) 0.0200(7) 0.0172(7) 0.0023(6) 0.0079(6) 0.0081(6)
C30 0.0165(7) 0.0164(6) 0.0216(7) 0.0028(5) 0.0065(6) 0.0084(6)
C29 0.0145(6) 0.0166(7) 0.0192(7) 0.0023(5) 0.0050(5) 0.0084(6)
C10 0.0163(7) 0.0171(7) 0.0189(7) 0.0042(5) 0.0065(6) 0.0076(6)
C11 0.0158(7) 0.0168(7) 0.0179(7) 0.0032(5) 0.0071(6) 0.0072(6)
C1 0.0155(7) 0.0156(6) 0.0155(7) 0.0030(5) 0.0045(5) 0.0060(5)
O2 0.0212(6) 0.0271(6) 0.0199(6) 0.0070(5) 0.0079(5) 0.0134(5)
O3 0.0317(7) 0.0204(6) 0.0172(6) 0.0101(5) 0.0109(5) 0.0085(5)
O1 0.0168(5) 0.0301(6) 0.0193(6) 0.0075(5) 0.0079(5) 0.0121(5)
O4 0.0354(7) 0.0228(6) 0.0183(6) 0.0062(5) 0.0132(5) 0.0087(5)
N2 0.0233(7) 0.0183(6) 0.0202(7) 0.0054(5) 0.0073(5) 0.0100(5)
N1 0.0165(6) 0.0246(7) 0.0202(7) 0.0049(5) 0.0095(5) 0.0095(5)
C27 0.0298(9) 0.0298(9) 0.0209(8) 0.0104(7) 0.0117(7) 0.0068(7)

loop_
_atom_type_symbol
_atom_type_description
_atom_type_scat_dispersion_real
_atom_type_scat_dispersion_imag
_atom_type_scat_source
C C 0.0033 0.0016 'International Tables Vol C Tables 4.2.6.8 and 6.1.1.4'
H H 0.0000 0.0000 'International Tables Vol C Tables 4.2.6.8 and 6.1.1.4'
N N 0.0061 0.0033 'International Tables Vol C Tables 4.2.6.8 and 6.1.1.4'
O O 0.0106 0.0060 'International Tables Vol C Tables 4.2.6.8 and 6.1.1.4'

loop_
_geom_angle_atom_site_label_1
_geom_angle_atom_site_label_2
_geom_angle_atom_site_label_3
_geom_angle_site_symmetry_1
_geom_angle_site_symmetry_3
_geom_angle
_geom_angle_publ_flag
C17 C16 C15 . . 111.12(16) ?
C17 C16 H16A . . 109.4 ?
C15 C16 H16A . . 109.4 ?
C17 C16 H16B . . 109.4 ?
C15 C16 H16B . . 109.4 ?
H16A C16 H16B . . 108.0 ?
C16 C15 C14 . . 111.66(15) ?
C16 C15 H15A . . 109.3 ?
C14 C15 H15A . . 109.3 ?
C16 C15 H15B . . 109.3 ?
C14 C15 H15B . . 109.3 ?
H15A C15 H15B . . 108.0 ?
C21 C22 H22A . . 109.5 ?
C21 C22 H22B . . 109.5 ?
H22A C22 H22B . . 109.5 ?
C21 C22 H22C . . 109.5 ?
H22A C22 H22C . . 109.5 ?
H22B C22 H22C . . 109.5 ?
C21 C23 H23A . . 109.5 ?
C21 C23 H23B . . 109.5 ?
H23A C23 H23B . . 109.5 ?
C21 C23 H23C . . 109.5 ?
H23A C23 H23C . . 109.5 ?
H23B C23 H23C . . 109.5 ?
O2 C9 H9A . . 109.5 ?
O2 C9 H9B . . 109.5 ?
H9A C9 H9B . . 109.5 ?
O2 C9 H9C . . 109.5 ?
H9A C9 H9C . . 109.5 ?
H9B C9 H9C . . 109.5 ?
C21 C24 H24A . . 109.5 ?
C21 C24 H24B . . 109.5 ?
H24A C24 H24B . . 109.5 ?
C21 C24 H24C . . 109.5 ?
H24A C24 H24C . . 109.5 ?
H24B C24 H24C . . 109.5 ?
C33 C34 C35 . . 111.12(15) ?
C33 C34 H34A . . 109.4 ?
C35 C34 H34A . . 109.4 ?
C33 C34 H34B . . 109.4 ?
C35 C34 H34B . . 109.4 ?
H34A C34 H34B . . 108.0 ?
C16 C17 C18 . . 111.30(15) ?
C16 C17 H17A . . 109.4 ?
C18 C17 H17A . . 109.4 ?
C16 C17 H17B . . 109.4 ?
C18 C17 H17B . . 109.4 ?
H17A C17 H17B . . 108.0 ?
C23 C21 C22 . . 107.67(16) ?
C23 C21 C20 . . 109.33(14) ?
C22 C21 C20 . . 111.61(15) ?
C23 C21 C24 . . 110.20(15) ?
C22 C21 C24 . . 107.34(15) ?
C20 C21 C24 . . 110.64(14) ?
C34 C35 C36 . . 111.26(15) ?
C34 C35 H35A . . 109.4 ?
C36 C35 H35A . . 109.4 ?
C34 C35 H35B . . 109.4 ?
C36 C35 H35B . . 109.4 ?
H35A C35 H35B . . 108.0 ?
C32 C33 C34 . . 111.13(15) ?
C32 C33 H33A . . 109.4 ?
C34 C33 H33A . . 109.4 ?
C32 C33 H33B . . 109.4 ?
C34 C33 H33B . . 109.4 ?
H33A C33 H33B . . 108.0 ?
C15 C14 C13 . . 111.83(15) ?
C15 C14 H14A . . 109.3 ?
C13 C14 H14A . . 109.3 ?
C15 C14 H14B . . 109.3 ?
C13 C14 H14B . . 109.3 ?
H14A C14 H14B . . 107.9 ?
C13 C18 C17 . . 111.04(14) ?
C13 C18 H18A . . 109.4 ?
C17 C18 H18A . . 109.4 ?
C13 C18 H18B . . 109.4 ?
C17 C18 H18B . . 109.4 ?
H18A C18 H18B . . 108.0 ?
C3 C5 H5A . . 109.5 ?
C3 C5 H5B . . 109.5 ?
H5A C5 H5B . . 109.5 ?
C3 C5 H5C . . 109.5 ?
H5A C5 H5C . . 109.5 ?
H5B C5 H5C . . 109.5 ?
C3 C4 H4A . . 109.5 ?
C3 C4 H4B . . 109.5 ?
H4A C4 H4B . . 109.5 ?
C3 C4 H4C . . 109.5 ?
H4A C4 H4C . . 109.5 ?
H4B C4 H4C . . 109.5 ?
C33 C32 C31 . . 112.33(14) ?
C33 C32 H32A . . 109.1 ?
C31 C32 H32A . . 109.1 ?
C33 C32 H32B . . 109.1 ?
C31 C32 H32B . . 109.1 ?
H32A C32 H32B . . 107.9 ?
C3 C6 H6A . . 109.5 ?
C3 C6 H6B . . 109.5 ?
H6A C6 H6B . . 109.5 ?
C3 C6 H6C . . 109.5 ?
H6A C6 H6C . . 109.5 ?
H6B C6 H6C . . 109.5 ?
C31 C36 C35 . . 111.78(14) ?
C31 C36 H36A . . 109.3 ?
C35 C36 H36A . . 109.3 ?
C31 C36 H36B . . 109.3 ?
C35 C36 H36B . . 109.3 ?
H36A C36 H36B . . 107.9 ?
N1 C13 C18 . . 110.41(13) ?
N1 C13 C14 . . 108.41(14) ?
C18 C13 C14 . . 110.51(15) ?
N1 C13 H13 . . 109.2 ?
C18 C13 H13 . . 109.2 ?
C14 C13 H13 . . 109.2 ?
N2 C31 C36 . . 110.14(14) ?
N2 C31 C32 . . 108.00(13) ?
C36 C31 C32 . . 110.85(14) ?
N2 C31 H31 . . 109.3 ?
C36 C31 H31 . . 109.3 ?
C32 C31 H31 . . 109.3 ?
N1 C12 C11 . . 122.93(15) ?
N1 C12 H12 . . 118.5 ?
C11 C12 H12 . . 118.5 ?
C7 C2 C1 . . 117.59(14) ?
C7 C2 C3 . . 121.64(14) ?
C1 C2 C3 . . 120.76(14) ?
C25 C20 C19 . . 116.99(14) ?
C25 C20 C21 . . 120.97(15) ?
C19 C20 C21 . . 122.04(15) ?
C4 C3 C5 . . 107.90(14) ?
C4 C3 C2 . . 111.20(14) ?
C5 C3 C2 . . 110.35(13) ?
C4 C3 C6 . . 107.98(14) ?
C5 C3 C6 . . 110.16(15) ?
C2 C3 C6 . . 109.21(13) ?
C26 C28 C29 . . 119.45(14) ?
C26 C28 H28 . . 120.3 ?
C29 C28 H28 . . 120.3 ?
O2 C8 C10 . . 125.03(15) ?
O2 C8 C7 . . 115.45(14) ?
C10 C8 C7 . . 119.53(15) ?
C2 C7 C8 . . 122.81(14) ?
C2 C7 H7 . . 118.6 ?
C8 C7 H7 . . 118.6 ?
O3 C19 C29 . . 119.94(14) ?
O3 C19 C20 . . 119.64(14) ?
C29 C19 C20 . . 120.42(15) ?
C20 C25 C26 . . 123.13(15) ?
C20 C25 H25 . . 118.4 ?
C26 C25 H25 . . 118.4 ?
O4 C26 C28 . . 125.54(15) ?
O4 C26 C25 . . 114.97(15) ?
C28 C26 C25 . . 119.50(15) ?
N2 C30 C29 . . 122.71(15) ?
N2 C30 H30 . . 118.6 ?
C29 C30 H30 . . 118.6 ?
C28 C29 C19 . . 120.51(15) ?
C28 C29 C30 . . 118.24(14) ?
C19 C29 C30 . . 121.19(15) ?
C8 C10 C11 . . 119.47(14) ?
C8 C10 H10 . . 120.3 ?
C11 C10 H10 . . 120.3 ?
C10 C11 C1 . . 120.86(14) ?
C10 C11 C12 . . 118.20(14) ?
C1 C11 C12 . . 120.91(14) ?
O1 C1 C11 . . 120.17(14) ?
O1 C1 C2 . . 120.15(14) ?
C11 C1 C2 . . 119.68(14) ?
C8 O2 C9 . . 116.08(14) ?
C19 O3 H2 . . 102(2) ?
C1 O1 H1 . . 103.8(19) ?
C26 O4 C27 . . 116.66(14) ?
C30 N2 C31 . . 119.08(14) ?
C12 N1 C13 . . 118.63(14) ?
O4 C27 H27A . . 109.5 ?
O4 C27 H27B . . 109.5 ?
H27A C27 H27B . . 109.5 ?
O4 C27 H27C . . 109.5 ?
H27A C27 H27C . . 109.5 ?
H27B C27 H27C . . 109.5 ?

loop_
_geom_bond_atom_site_label_1
_geom_bond_atom_site_label_2
_geom_bond_site_symmetry_2
_geom_bond_distance
_geom_bond_publ_flag
C16 C17 . 1.522(3) ?
C16 C15 . 1.525(3) ?
C16 H16A . 0.9700 ?
C16 H16B . 0.9700 ?
C15 C14 . 1.525(3) ?
C15 H15A . 0.9700 ?
C15 H15B . 0.9700 ?
C22 C21 . 1.535(3) ?
C22 H22A . 0.9600 ?
C22 H22B . 0.9600 ?
C22 H22C . 0.9600 ?
C23 C21 . 1.535(3) ?
C23 H23A . 0.9600 ?
C23 H23B . 0.9600 ?
C23 H23C . 0.9600 ?
C9 O2 . 1.424(2) ?
C9 H9A . 0.9600 ?
C9 H9B . 0.9600 ?
C9 H9C . 0.9600 ?
C24 C21 . 1.541(3) ?
C24 H24A . 0.9600 ?
C24 H24B . 0.9600 ?
C24 H24C . 0.9600 ?
C34 C33 . 1.527(3) ?
C34 C35 . 1.530(3) ?
C34 H34A . 0.9700 ?
C34 H34B . 0.9700 ?
C17 C18 . 1.530(2) ?
C17 H17A . 0.9700 ?
C17 H17B . 0.9700 ?
C21 C20 . 1.536(2) ?
C35 C36 . 1.530(2) ?
C35 H35A . 0.9700 ?
C35 H35B . 0.9700 ?
C33 C32 . 1.524(3) ?
C33 H33A . 0.9700 ?
C33 H33B . 0.9700 ?
C14 C13 . 1.529(3) ?
C14 H14A . 0.9700 ?
C14 H14B . 0.9700 ?
C18 C13 . 1.523(2) ?
C18 H18A . 0.9700 ?
C18 H18B . 0.9700 ?
C5 C3 . 1.537(2) ?
C5 H5A . 0.9600 ?
C5 H5B . 0.9600 ?
C5 H5C . 0.9600 ?
C4 C3 . 1.534(2) ?
C4 H4A . 0.9600 ?
C4 H4B . 0.9600 ?
C4 H4C . 0.9600 ?
C32 C31 . 1.528(3) ?
C32 H32A . 0.9700 ?
C32 H32B . 0.9700 ?
C6 C3 . 1.544(2) ?
C6 H6A . 0.9600 ?
C6 H6B . 0.9600 ?
C6 H6C . 0.9600 ?
C36 C31 . 1.527(2) ?
C36 H36A . 0.9700 ?
C36 H36B . 0.9700 ?
C13 N1 . 1.461(2) ?
C13 H13 . 0.9800 ?
C31 N2 . 1.466(2) ?
C31 H31 . 0.9800 ?
C12 N1 . 1.280(2) ?
C12 C11 . 1.460(2) ?
C12 H12 . 0.9300 ?
C2 C7 . 1.390(2) ?
C2 C1 . 1.419(2) ?
C2 C3 . 1.539(2) ?
C20 C25 . 1.390(2) ?
C20 C19 . 1.416(2) ?
C28 C26 . 1.380(2) ?
C28 C29 . 1.406(2) ?
C28 H28 . 0.9300 ?
C8 O2 . 1.373(2) ?
C8 C10 . 1.378(2) ?
C8 C7 . 1.404(2) ?
C7 H7 . 0.9300 ?
C19 O3 . 1.362(2) ?
C19 C29 . 1.410(2) ?
C25 C26 . 1.401(2) ?
C25 H25 . 0.9300 ?
C26 O4 . 1.370(2) ?
C30 N2 . 1.278(2) ?
C30 C29 . 1.461(2) ?
C30 H30 . 0.9300 ?
C10 C11 . 1.407(2) ?
C10 H10 . 0.9300 ?
C11 C1 . 1.411(2) ?
C1 O1 . 1.3521(19) ?
O3 H2 . 0.90(3) ?
O1 H1 . 0.88(3) ?
O4 C27 . 1.421(2) ?
C27 H27A . 0.9600 ?
C27 H27B . 0.9600 ?
C27 H27C . 0.9600 ?

loop_
_geom_hbond_atom_site_label_D
_geom_hbond_atom_site_label_H
_geom_hbond_atom_site_label_A
_geom_hbond_site_symmetry_A
_geom_hbond_distance_DH
_geom_hbond_distance_HA
_geom_hbond_distance_DA
_geom_hbond_angle_DHA
_geom_hbond_publ_flag
O1 H1 N1 . 0.88(3) 1.77(3) 2.5918(19) 156(3) yes
O3 H2 N2 . 0.90(3) 1.73(3) 2.5901(19) 159(3) yes
C5 H5B O1 . 0.96 2.34 2.994(2) 125 yes
C6 H6B O1 . 0.96 2.36 3.004(2) 124 yes
C23 H23B O3 . 0.96 2.41 3.051(2) 124 yes
C24 H24B O3 . 0.96 2.36 3.000(2) 124 yes

loop_
_geom_torsion_atom_site_label_1
_geom_torsion_atom_site_label_2
_geom_torsion_atom_site_label_3
_geom_torsion_atom_site_label_4
_geom_torsion_site_symmetry_1
_geom_torsion_site_symmetry_2
_geom_torsion_site_symmetry_3
_geom_torsion_site_symmetry_4
_geom_torsion
_geom_torsion_publ_flag
C17 C16 C15 C14 . . . . -54.2(2) ?
C15 C16 C17 C18 . . . . 55.4(2) ?
C33 C34 C35 C36 . . . . -55.5(2) ?
C35 C34 C33 C32 . . . . 55.2(2) ?
C16 C15 C14 C13 . . . . 54.4(2) ?
C16 C17 C18 C13 . . . . -56.8(2) ?
C34 C33 C32 C31 . . . . -55.0(2) ?
C34 C35 C36 C31 . . . . 55.2(2) ?
C17 C18 C13 N1 . . . . 176.14(14) ?
C17 C18 C13 C14 . . . . 56.2(2) ?
C15 C14 C13 N1 . . . . -176.39(15) ?
C15 C14 C13 C18 . . . . -55.3(2) ?
C35 C36 C31 N2 . . . . -173.66(14) ?
C35 C36 C31 C32 . . . . -54.19(19) ?
C33 C32 C31 N2 . . . . 175.06(14) ?
C33 C32 C31 C36 . . . . 54.31(19) ?
C23 C21 C20 C25 . . . . 116.85(18) ?
C22 C21 C20 C25 . . . . -2.2(2) ?
C24 C21 C20 C25 . . . . -121.60(17) ?
C23 C21 C20 C19 . . . . -62.2(2) ?
C22 C21 C20 C19 . . . . 178.83(16) ?
C24 C21 C20 C19 . . . . 59.4(2) ?
C7 C2 C3 C4 . . . . 0.0(2) ?
C1 C2 C3 C4 . . . . -178.69(14) ?
C7 C2 C3 C5 . . . . -119.66(16) ?
C1 C2 C3 C5 . . . . 61.61(19) ?
C7 C2 C3 C6 . . . . 119.11(16) ?
C1 C2 C3 C6 . . . . -59.63(19) ?
C1 C2 C7 C8 . . . . 1.5(2) ?
C3 C2 C7 C8 . . . . -177.24(14) ?
O2 C8 C7 C2 . . . . -179.48(13) ?
C10 C8 C7 C2 . . . . 0.9(2) ?
C25 C20 C19 O3 . . . . 179.36(14) ?
C21 C20 C19 O3 . . . . -1.6(2) ?
C25 C20 C19 C29 . . . . -0.4(2) ?
C21 C20 C19 C29 . . . . 178.70(14) ?
C19 C20 C25 C26 . . . . 1.2(2) ?
C21 C20 C25 C26 . . . . -177.91(15) ?
C29 C28 C26 O4 . . . . -179.58(15) ?
C29 C28 C26 C25 . . . . 0.7(2) ?
C20 C25 C26 O4 . . . . 178.90(15) ?
C20 C25 C26 C28 . . . . -1.3(3) ?
C26 C28 C29 C19 . . . . 0.1(2) ?
C26 C28 C29 C30 . . . . -177.03(14) ?
O3 C19 C29 C28 . . . . -179.94(14) ?
C20 C19 C29 C28 . . . . -0.2(2) ?
O3 C19 C29 C30 . . . . -2.9(2) ?
C20 C19 C29 C30 . . . . 176.78(14) ?
N2 C30 C29 C28 . . . . 179.60(15) ?
N2 C30 C29 C19 . . . . 2.5(2) ?
O2 C8 C10 C11 . . . . 178.57(14) ?
C7 C8 C10 C11 . . . . -1.9(2) ?
C8 C10 C11 C1 . . . . 0.4(2) ?
C8 C10 C11 C12 . . . . 178.38(14) ?
N1 C12 C11 C10 . . . . 177.62(15) ?
N1 C12 C11 C1 . . . . -4.4(2) ?
C10 C11 C1 O1 . . . . -178.49(14) ?
C12 C11 C1 O1 . . . . 3.6(2) ?
C10 C11 C1 C2 . . . . 2.1(2) ?
C12 C11 C1 C2 . . . . -175.82(14) ?
C7 C2 C1 O1 . . . . 177.60(13) ?
C3 C2 C1 O1 . . . . -3.6(2) ?
C7 C2 C1 C11 . . . . -3.0(2) ?
C3 C2 C1 C11 . . . . 175.78(13) ?
C10 C8 O2 C9 . . . . -2.7(2) ?
C7 C8 O2 C9 . . . . 177.73(15) ?
C28 C26 O4 C27 . . . . -1.7(2) ?
C25 C26 O4 C27 . . . . 178.01(15) ?
C29 C30 N2 C31 . . . . -176.24(14) ?
C36 C31 N2 C30 . . . . -118.58(17) ?
C32 C31 N2 C30 . . . . 120.23(16) ?
C11 C12 N1 C13 . . . . 176.05(14) ?
C18 C13 N1 C12 . . . . 127.20(17) ?
C14 C13 N1 C12 . . . . -111.61(17) ?
